data_7057219
loop_
_publ_author_name
'Landman, Maril\'e'
'Jansen van Rensburg, Armand'
'van Rooyen, Petrus H.'
'Conradie, Marrigje M.'
'Conradie, Jeanet'

_publ_section_title
;
 Triphenylstibine-substituted Fischer carbene complexes of tungsten(0):
 synthesis, structure, DFT and electrochemistry
;
_journal_issue 9
_journal_name_full 'New Journal of Chemistry'
_journal_page_first 7301
_journal_paper_doi 10.1039/C8NJ01008K
_journal_volume 42
_journal_year 2018
_chemical_formula_sum 'C34 H26 F4 N4 O4 Zn'
_chemical_formula_weight 695.96
_space_group_IT_number 4
_space_group_name_Hall 'P 2yb'
_space_group_name_H-M_alt 'P 1 21 1'
_symmetry_cell_setting monoclinic
_symmetry_space_group_name_Hall 'P 2yb'
_symmetry_space_group_name_H-M 'P 1 21 1'
_atom_sites_solution_hydrogens geom
_atom_sites_solution_primary direct
_atom_sites_solution_secondary difmap
_audit_block_doi 10.5517/cc62k5z
_audit_creation_method SHELXL-97
_audit_update_record
;
2002-03-06 deposited with the CCDC.
2018-03-22 downloaded from the CCDC.
;
_cell_angle_alpha 90.00
_cell_angle_beta 108.8850(10)
_cell_angle_gamma 90.00
_cell_formula_units_Z 2
_cell_length_a 11.6569(7)
_cell_length_b 10.9364(7)
_cell_length_c 12.8998(8)
_cell_measurement_temperature 110(2)
_cell_volume 1556.00(17)
_computing_cell_refinement 'Bruker SMART'
_computing_data_collection 'Bruker SMART'
_computing_data_reduction 'Bruker SHELXTL'
_computing_molecular_graphics 'Bruker SHELXTL'
_computing_publication_material 'Bruker SHELXTL'
_computing_structure_refinement 'SHELXL-97 (Sheldrick, 1997)'
_computing_structure_solution 'SHELXS-97 (Sheldrick, 1990)'
_diffrn_ambient_temperature 110(2)
_diffrn_measured_fraction_theta_full 0.993
_diffrn_measured_fraction_theta_max 0.993
_diffrn_measurement_device_type 'CCD area detector'
_diffrn_measurement_method 'phi and omega scans'
_diffrn_radiation_monochromator graphite
_diffrn_radiation_source 'fine-focus sealed tube'
_diffrn_radiation_type MoK\a
_diffrn_radiation_wavelength 0.71073
_diffrn_reflns_av_R_equivalents 0.0443
_diffrn_reflns_av_sigmaI/netI 0.0300
_diffrn_reflns_limit_h_max 12
_diffrn_reflns_limit_h_min -12
_diffrn_reflns_limit_k_max 12
_diffrn_reflns_limit_k_min -9
_diffrn_reflns_limit_l_max 14
_diffrn_reflns_limit_l_min -14
_diffrn_reflns_number 6822
_diffrn_reflns_theta_full 23.27
_diffrn_reflns_theta_max 23.27
_diffrn_reflns_theta_min 1.67
_exptl_absorpt_coefficient_mu 0.859
_exptl_absorpt_correction_type none
_exptl_crystal_density_diffrn 1.485
_exptl_crystal_density_method 'not measured'
_exptl_crystal_F_000 712
_refine_diff_density_max 0.373
_refine_diff_density_min -0.346
_refine_diff_density_rms 0.049
_refine_ls_abs_structure_details 'Flack H D (1983), Acta Cryst. A39, 876-881'
_refine_ls_abs_structure_Flack -0.033(9)
_refine_ls_extinction_method none
_refine_ls_goodness_of_fit_ref 1.136
_refine_ls_hydrogen_treatment mixed
_refine_ls_matrix_type full
_refine_ls_number_parameters 424
_refine_ls_number_reflns 3512
_refine_ls_number_restraints 1
_refine_ls_restrained_S_all 1.136
_refine_ls_R_factor_all 0.0258
_refine_ls_R_factor_gt 0.0256
_refine_ls_shift/su_max 0.000
_refine_ls_shift/su_mean 0.000
_refine_ls_structure_factor_coef Fsqd
_refine_ls_weighting_details 'calc w=1/[\s^2^(Fo^2^)+(0.0344P)^2^+0.5636P] where P=(Fo^2^+2Fc^2^)/3'
_refine_ls_weighting_scheme calc
_refine_ls_wR_factor_gt 0.0660
_refine_ls_wR_factor_ref 0.0663
_reflns_number_gt 3471
_reflns_number_total 3512
_reflns_threshold_expression >2sigma(I)
_cod_data_source_file c8nj01008k2.cif
_cod_data_source_block 1b
_cod_depositor_comments
;
The following automatic conversions were performed:

'_symmetry_cell_setting' value 'Monoclinic' changed to 'monoclinic'
according to
/home/data/users/saulius/crontab/automatic-downloads/rss-feeds/RSC/lib/dictionaries/cif_core.dic
dictionary named 'cif_core.dic' version 2.4.2 from 2011-04-26.

Automatic conversion script
Id: cif_fix_values 4973 2017-02-22 13:04:09Z antanas 

 Adding full bibliography for 7057216--7057219.cif.
;
_cod_original_sg_symbol_H-M P2(1)
_cod_database_code 7057219

loop_
_symmetry_equiv_pos_as_xyz
'x, y, z'
'-x, y+1/2, -z'

loop_
_atom_site_label
_atom_site_type_symbol
_atom_site_fract_x
_atom_site_fract_y
_atom_site_fract_z
_atom_site_U_iso_or_equiv
_atom_site_adp_type
_atom_site_occupancy
_atom_site_symmetry_multiplicity
_atom_site_calc_flag
_atom_site_refinement_flags
Zn1 Zn 0.11810(3) 0.26110(3) 0.21299(2) 0.01947(11) Uani 1 1 d .
O1 O 0.25744(18) 0.1757(2) 0.32781(16) 0.0260(5) Uani 1 1 d .
O2 O 0.2878(2) 0.0985(3) 0.17944(17) 0.0341(6) Uani 1 1 d .
O3 O -0.0066(2) 0.3772(2) 0.23622(16) 0.0237(6) Uani 1 1 d .
O4 O 0.09386(19) 0.3681(3) 0.41510(16) 0.0307(6) Uani 1 1 d .
N1 N 0.2422(2) 0.4086(3) 0.20942(19) 0.0223(6) Uani 1 1 d .
N2 N 0.05172(18) 0.2627(3) 0.03989(15) 0.0197(5) Uani 1 1 d .
N3 N -0.0026(2) 0.1103(3) 0.2222(2) 0.0220(7) Uani 1 1 d .
F1 F 0.55598(17) 0.1748(2) 0.32289(15) 0.0395(5) Uani 1 1 d .
F2 F 0.28764(16) -0.1116(2) 0.38376(14) 0.0329(5) Uani 1 1 d .
F3 F 0.01181(16) 0.64344(19) 0.40278(14) 0.0323(5) Uani 1 1 d .
F4 F -0.21468(15) 0.2821(2) 0.31663(14) 0.0364(5) Uani 1 1 d .
C1 C 0.2466(3) 0.5144(4) 0.2628(2) 0.0288(8) Uani 1 1 d .
H1 H 0.1915 0.5262 0.3023 0.035 Uiso 1 1 calc R
C2 C 0.3268(3) 0.6069(4) 0.2633(3) 0.0346(9) Uani 1 1 d .
H2 H 0.3268 0.6802 0.3028 0.042 Uiso 1 1 calc R
C3 C 0.4073(3) 0.5920(4) 0.2058(3) 0.0341(9) Uani 1 1 d .
H3 H 0.4634 0.6545 0.2043 0.041 Uiso 1 1 calc R
C4 C 0.4034(3) 0.4830(4) 0.1507(3) 0.0339(9) Uani 1 1 d .
H4 H 0.4574 0.4692 0.1103 0.041 Uiso 1 1 calc R
C5 C 0.3213(3) 0.3947(4) 0.1545(3) 0.0294(8) Uani 1 1 d .
H5 H 0.3204 0.3202 0.1164 0.035 Uiso 1 1 calc R
C6 C -0.0342(3) 0.3446(3) -0.0089(2) 0.0249(8) Uani 1 1 d .
H6 H -0.0589 0.4011 0.0357 0.030 Uiso 1 1 calc R
C7 C -0.0884(3) 0.3504(3) -0.1210(2) 0.0261(8) Uani 1 1 d .
H7 H -0.1494 0.4094 -0.1528 0.031 Uiso 1 1 calc R
C8 C -0.0523(2) 0.2688(4) -0.18616(19) 0.0275(7) Uani 1 1 d .
H8 H -0.0879 0.2709 -0.2636 0.033 Uiso 1 1 calc R
C9 C 0.0356(3) 0.1849(4) -0.1372(2) 0.0307(8) Uani 1 1 d .
H9 H 0.0619 0.1280 -0.1804 0.037 Uiso 1 1 calc R
C10 C 0.0860(3) 0.1835(3) -0.0242(2) 0.0254(8) Uani 1 1 d .
H10 H 0.1467 0.1247 0.0091 0.030 Uiso 1 1 calc R
C11 C -0.1024(3) 0.0802(3) 0.1398(2) 0.0259(8) Uani 1 1 d .
H11 H -0.1163 0.1183 0.0706 0.031 Uiso 1 1 calc R
C12 C -0.1859(3) -0.0037(4) 0.1507(2) 0.0319(8) Uani 1 1 d .
H12 H -0.2552 -0.0235 0.0900 0.038 Uiso 1 1 calc R
C13 C -0.1676(3) -0.0586(4) 0.2510(2) 0.0320(8) Uani 1 1 d .
H13 H -0.2244 -0.1158 0.2610 0.038 Uiso 1 1 calc R
C14 C -0.0650(3) -0.0286(4) 0.3365(2) 0.0296(8) Uani 1 1 d .
H14 H -0.0497 -0.0651 0.4065 0.036 Uiso 1 1 calc R
C15 C 0.0151(3) 0.0555(3) 0.3187(2) 0.0271(8) Uani 1 1 d .
H15 H 0.0860 0.0752 0.3777 0.032 Uiso 1 1 calc R
C16 C 0.3134(3) 0.1084(3) 0.2798(2) 0.0209(7) Uani 1 1 d .
C17 C 0.4182(3) 0.0349(3) 0.3520(2) 0.0218(7) Uani 1 1 d .
C18 C 0.5376(3) 0.0697(3) 0.3698(2) 0.0262(8) Uani 1 1 d .
C19 C 0.6359(3) 0.0030(4) 0.4334(2) 0.0323(9) Uani 1 1 d .
H19 H 0.7163 0.0301 0.4442 0.039 Uiso 1 1 calc R
C20 C 0.6146(3) -0.1033(4) 0.4804(2) 0.0352(9) Uani 1 1 d .
H20 H 0.6812 -0.1503 0.5242 0.042 Uiso 1 1 calc R
C21 C 0.4982(3) -0.1430(4) 0.4655(2) 0.0320(8) Uani 1 1 d .
H21 H 0.4835 -0.2168 0.4980 0.038 Uiso 1 1 calc R
C22 C 0.4029(3) -0.0716(3) 0.4011(2) 0.0243(7) Uani 1 1 d .
C23 C 0.0053(3) 0.3970(3) 0.3367(2) 0.0214(7) Uani 1 1 d .
C24 C -0.0997(3) 0.4614(3) 0.3566(2) 0.0206(7) Uani 1 1 d .
C25 C -0.2074(3) 0.4017(3) 0.3453(2) 0.0251(8) Uani 1 1 d .
C26 C -0.3047(3) 0.4574(4) 0.3641(2) 0.0307(8) Uani 1 1 d .
H26 H -0.3777 0.4136 0.3553 0.037 Uiso 1 1 calc R
C27 C -0.2937(3) 0.5784(4) 0.3960(2) 0.0321(9) Uani 1 1 d .
H27 H -0.3603 0.6183 0.4088 0.039 Uiso 1 1 calc R
C28 C -0.1877(3) 0.6432(4) 0.4098(2) 0.0281(8) Uani 1 1 d .
H28 H -0.1800 0.7264 0.4321 0.034 Uiso 1 1 calc R
C29 C -0.0935(3) 0.5817(3) 0.3898(2) 0.0231(8) Uani 1 1 d .
N1A N 0.5762(3) 0.7954(4) 0.0907(3) 0.0547(11) Uani 1 1 d .
C1A C 0.4977(5) 0.8737(4) 0.1067(3) 0.0523(12) Uani 1 1 d .
H1A H 0.5245 0.9248 0.1695 0.063 Uiso 1 1 calc R
C2A C 0.3806(4) 0.8868(5) 0.0398(4) 0.0525(11) Uani 1 1 d .
H2A H 0.3282 0.9446 0.0562 0.063 Uiso 1 1 calc R
C3A C 0.3415(4) 0.8158(4) -0.0498(3) 0.0474(11) Uani 1 1 d .
H3A H 0.2608 0.8241 -0.0983 0.057 Uiso 1 1 calc R
C4A C 0.4169(3) 0.7322(4) -0.0711(3) 0.0429(11) Uani 1 1 d .
H4A H 0.3899 0.6809 -0.1338 0.052 Uiso 1 1 calc R
C5A C 0.5336(4) 0.7236(4) 0.0001(3) 0.0461(11) Uani 1 1 d .
H5A H 0.5865 0.6650 -0.0145 0.055 Uiso 1 1 calc R

loop_
_atom_site_aniso_label
_atom_site_aniso_U_11
_atom_site_aniso_U_22
_atom_site_aniso_U_33
_atom_site_aniso_U_23
_atom_site_aniso_U_13
_atom_site_aniso_U_12
Zn1 0.01981(17) 0.0210(2) 0.01848(15) -0.00045(15) 0.00741(11) 0.00059(17)
O1 0.0222(11) 0.0255(15) 0.0309(10) 0.0011(10) 0.0092(8) 0.0018(11)
O2 0.0406(14) 0.0318(17) 0.0211(12) 0.0004(10) -0.0020(10) 0.0063(13)
O3 0.0266(12) 0.0264(16) 0.0210(11) -0.0038(9) 0.0116(9) 0.0000(11)
O4 0.0236(11) 0.0410(17) 0.0282(11) 0.0048(10) 0.0095(9) 0.0093(12)
N1 0.0231(14) 0.0230(18) 0.0209(12) 0.0009(11) 0.0071(10) -0.0012(13)
N2 0.0221(11) 0.0185(14) 0.0193(9) 0.0008(14) 0.0078(8) -0.0008(15)
N3 0.0214(14) 0.0237(19) 0.0205(13) -0.0018(11) 0.0063(10) 0.0007(13)
F1 0.0334(10) 0.0436(15) 0.0435(10) 0.0066(10) 0.0150(8) -0.0136(10)
F2 0.0281(10) 0.0310(13) 0.0381(10) 0.0037(9) 0.0089(7) -0.0076(9)
F3 0.0355(10) 0.0262(13) 0.0392(9) -0.0045(9) 0.0176(8) -0.0076(10)
F4 0.0306(9) 0.0313(15) 0.0508(9) -0.0111(10) 0.0184(7) -0.0078(10)
C1 0.0252(17) 0.029(2) 0.0343(16) -0.0044(15) 0.0124(13) -0.0058(17)
C2 0.0316(18) 0.027(2) 0.0456(18) -0.0068(16) 0.0124(15) -0.0034(18)
C3 0.0273(17) 0.035(3) 0.0406(17) 0.0060(16) 0.0113(14) -0.0084(17)
C4 0.0298(18) 0.038(3) 0.0394(17) 0.0004(16) 0.0187(14) -0.0032(18)
C5 0.0313(18) 0.028(2) 0.0322(16) -0.0017(15) 0.0148(14) -0.0029(17)
C6 0.0248(17) 0.028(2) 0.0243(14) -0.0002(13) 0.0114(12) 0.0014(16)
C7 0.0258(17) 0.028(2) 0.0243(15) 0.0063(13) 0.0078(13) 0.0050(15)
C8 0.0284(14) 0.032(2) 0.0183(11) 0.0001(16) 0.0026(10) -0.002(2)
C9 0.0360(19) 0.033(2) 0.0217(14) -0.0076(14) 0.0077(13) 0.0020(17)
C10 0.0249(16) 0.025(2) 0.0267(15) 0.0013(14) 0.0097(12) 0.0026(15)
C11 0.0274(17) 0.027(2) 0.0209(14) 0.0044(14) 0.0053(13) 0.0026(16)
C12 0.0260(17) 0.039(3) 0.0285(16) 0.0013(15) 0.0059(13) -0.0058(18)
C13 0.0257(17) 0.036(2) 0.0346(17) 0.0001(16) 0.0096(14) -0.0086(17)
C14 0.0365(19) 0.032(2) 0.0211(15) 0.0040(14) 0.0105(13) -0.0060(18)
C15 0.0295(17) 0.030(2) 0.0222(15) -0.0024(14) 0.0085(13) -0.0005(17)
C16 0.0180(14) 0.018(2) 0.0238(15) 0.0008(13) 0.0030(12) -0.0060(14)
C17 0.0223(16) 0.025(2) 0.0190(13) -0.0053(13) 0.0084(11) 0.0012(14)
C18 0.0305(17) 0.027(2) 0.0228(14) -0.0025(14) 0.0110(13) -0.0024(16)
C19 0.0205(16) 0.045(3) 0.0306(16) -0.0086(16) 0.0078(13) 0.0024(17)
C20 0.0334(19) 0.041(3) 0.0269(15) -0.0063(16) 0.0040(13) 0.0157(19)
C21 0.0383(19) 0.028(2) 0.0256(15) 0.0007(14) 0.0043(14) 0.0086(17)
C22 0.0271(17) 0.024(2) 0.0210(13) -0.0025(14) 0.0062(12) 0.0009(15)
C23 0.0194(15) 0.021(2) 0.0247(16) -0.0008(13) 0.0085(12) -0.0005(15)
C24 0.0208(16) 0.027(2) 0.0136(12) 0.0009(12) 0.0048(11) 0.0025(14)
C25 0.0308(17) 0.023(2) 0.0240(14) 0.0000(13) 0.0122(12) -0.0002(16)
C26 0.0201(16) 0.039(3) 0.0356(16) -0.0018(16) 0.0131(13) -0.0004(16)
C27 0.0278(18) 0.046(3) 0.0253(15) 0.0015(15) 0.0121(13) 0.0102(18)
C28 0.0348(18) 0.028(2) 0.0224(14) 0.0031(14) 0.0104(12) 0.0089(17)
C29 0.0239(16) 0.027(2) 0.0195(13) 0.0022(13) 0.0079(12) 0.0002(15)
N1A 0.0444(18) 0.062(3) 0.0553(18) 0.0133(19) 0.0125(15) -0.021(2)
C1A 0.087(3) 0.037(3) 0.048(2) -0.0167(19) 0.043(2) -0.030(3)
C2A 0.063(3) 0.038(3) 0.076(3) 0.001(2) 0.050(2) -0.006(2)
C3A 0.046(2) 0.055(3) 0.049(2) 0.006(2) 0.0242(18) -0.007(2)
C4A 0.051(2) 0.044(3) 0.0428(18) -0.0127(17) 0.0273(17) -0.017(2)
C5A 0.051(2) 0.032(3) 0.072(2) 0.0045(19) 0.042(2) 0.000(2)

loop_
_atom_type_symbol
_atom_type_description
_atom_type_scat_dispersion_real
_atom_type_scat_dispersion_imag
_atom_type_scat_source
C C 0.0033 0.0016 'International Tables Vol C Tables 4.2.6.8 and 6.1.1.4'
H H 0.0000 0.0000 'International Tables Vol C Tables 4.2.6.8 and 6.1.1.4'
N N 0.0061 0.0033 'International Tables Vol C Tables 4.2.6.8 and 6.1.1.4'
O O 0.0106 0.0060 'International Tables Vol C Tables 4.2.6.8 and 6.1.1.4'
F F 0.0171 0.0103 'International Tables Vol C Tables 4.2.6.8 and 6.1.1.4'
Zn Zn 0.2839 1.4301 'International Tables Vol C Tables 4.2.6.8 and 6.1.1.4'

loop_
_citation_id
_citation_doi
_citation_year
1 10.1021/ic0107983 2002

loop_
_geom_angle_atom_site_label_1
_geom_angle_atom_site_label_2
_geom_angle_atom_site_label_3
_geom_angle
O3 Zn1 O1 128.46(8)
O3 Zn1 N2 96.68(9)
O1 Zn1 N2 134.85(10)
O3 Zn1 N1 92.97(10)
O1 Zn1 N1 88.64(10)
N2 Zn1 N1 89.43(10)
O3 Zn1 N3 87.72(10)
O1 Zn1 N3 89.44(10)
N2 Zn1 N3 92.37(10)
N1 Zn1 N3 177.98(10)
C16 O1 Zn1 109.02(17)
C23 O3 Zn1 114.2(2)
C1 N1 C5 116.8(3)
C1 N1 Zn1 123.0(2)
C5 N1 Zn1 120.1(3)
C6 N2 C10 117.9(2)
C6 N2 Zn1 117.6(2)
C10 N2 Zn1 124.4(2)
C15 N3 C11 117.5(3)
C15 N3 Zn1 118.6(2)
C11 N3 Zn1 123.3(2)
N1 C1 C2 123.4(3)
C1 C2 C3 119.3(4)
C2 C3 C4 117.6(3)
C5 C4 C3 119.8(3)
N1 C5 C4 123.1(4)
N2 C6 C7 122.8(3)
C6 C7 C8 118.8(3)
C9 C8 C7 118.8(2)
C8 C9 C10 119.5(3)
N2 C10 C9 122.1(3)
N3 C11 C12 123.0(3)
C11 C12 C13 119.1(3)
C12 C13 C14 118.5(3)
C13 C14 C15 118.9(3)
N3 C15 C14 123.0(3)
O2 C16 O1 125.0(3)
O2 C16 C17 118.3(3)
O1 C16 C17 116.7(2)
C22 C17 C18 115.6(3)
C22 C17 C16 122.7(3)
C18 C17 C16 121.6(3)
F1 C18 C19 119.7(3)
F1 C18 C17 117.1(3)
C19 C18 C17 123.2(3)
C20 C19 C18 118.5(3)
C19 C20 C21 121.1(3)
C20 C21 C22 117.8(4)
F2 C22 C17 117.9(3)
F2 C22 C21 118.2(3)
C17 C22 C21 123.8(3)
O4 C23 O3 125.3(3)
O4 C23 C24 119.5(2)
O3 C23 C24 115.2(2)
C29 C24 C25 116.0(3)
C29 C24 C23 122.4(3)
C25 C24 C23 121.6(3)
F4 C25 C26 119.5(3)
F4 C25 C24 117.4(3)
C26 C25 C24 123.1(4)
C25 C26 C27 118.3(3)
C26 C27 C28 121.5(3)
C29 C28 C27 117.2(3)
F3 C29 C24 117.8(3)
F3 C29 C28 118.3(3)
C24 C29 C28 123.9(3)
C1A N1A C5A 115.5(3)
N1A C1A C2A 124.8(4)
C3A C2A C1A 118.3(4)
C2A C3A C4A 120.1(4)
C3A C4A C5A 118.4(4)
N1A C5A C4A 122.8(4)

loop_
_geom_bond_atom_site_label_1
_geom_bond_atom_site_label_2
_geom_bond_distance
Zn1 O3 2.024(2)
Zn1 O1 2.036(2)
Zn1 N2 2.1135(18)
Zn1 N1 2.177(3)
Zn1 N3 2.195(3)
O1 C16 1.270(4)
O2 C16 1.235(4)
O3 C23 1.277(4)
O4 C23 1.230(4)
N1 C1 1.338(5)
N1 C5 1.342(4)
N2 C6 1.339(4)
N2 C10 1.344(4)
N3 C15 1.336(4)
N3 C11 1.339(4)
F1 C18 1.347(4)
F2 C22 1.360(4)
F3 C29 1.363(4)
F4 C25 1.354(4)
C1 C2 1.376(5)
C2 C3 1.381(5)
C3 C4 1.382(6)
C4 C5 1.371(5)
C6 C7 1.380(4)
C7 C8 1.382(5)
C8 C9 1.368(5)
C9 C10 1.384(4)
C11 C12 1.378(5)
C12 C13 1.378(5)
C13 C14 1.378(5)
C14 C15 1.382(5)
C16 C17 1.507(4)
C17 C22 1.365(5)
C17 C18 1.389(4)
C18 C19 1.382(5)
C19 C20 1.370(6)
C20 C21 1.378(5)
C21 C22 1.391(5)
C23 C24 1.504(4)
C24 C29 1.379(5)
C24 C25 1.380(5)
C25 C26 1.376(5)
C26 C27 1.380(5)
C27 C28 1.385(5)
C28 C29 1.381(5)
N1A C1A 1.318(6)
N1A C5A 1.361(6)
C1A C2A 1.366(6)
C2A C3A 1.344(6)
C3A C4A 1.357(6)
C4A C5A 1.376(6)
